data_4104118
loop_
_publ_author_name
'Pauline N. Wyrembak'
'Andrew D. Hamilton'

_publ_contact_author
;
     Dr. Andew D. Hamilton
;
_publ_contact_author_address
;
     Department of Chemistry
     Yale University
     225 Prospect St
     PO Box 208107
     New Haven, CT 06520-8107
     USA
;
_publ_contact_author_email andrew.hamilton@yale.edu
_publ_contact_author_fax '+203 432 6144'
_publ_contact_author_phone '+203 432 5570'
_publ_section_title
;
 Alkyne-Linked 2,2-Disubstituted-indolin-3-one Oligomers as Extended
 \b-Strand Mimetics
;
_journal_name_full 'Journal of the American Chemical Society'
_journal_page_first 4566
_journal_page_last 4567
_journal_paper_doi 10.1021/ja809245t
_journal_volume 131
_journal_year 2009
_chemical_formula_moiety 'C35 H31 N3 O4 '
_chemical_formula_sum 'C35 H31 N3 O4'
_chemical_formula_weight 557.65
_space_group_IT_number 14
_symmetry_cell_setting monoclinic
_symmetry_Int_Tables_number 14
_symmetry_space_group_name_Hall '-P 2ybc'
_symmetry_space_group_name_H-M 'P 1 21/c 1'
_cell_angle_alpha 90.0000
_cell_angle_beta 106.0412(10)
_cell_angle_gamma 90.0000
_cell_formula_units_Z 4
_cell_length_a 16.3702(3)
_cell_length_b 17.3857(3)
_cell_length_c 10.7245(2)
_cell_measurement_reflns_used 10277
_cell_measurement_temperature 93.1
_cell_measurement_theta_max 26.4
_cell_measurement_theta_min 1.2
_cell_volume 2933.43(9)
_computing_cell_refinement PROCESS
_computing_data_collection PROCESS
_computing_data_reduction CrystalStructure
_computing_publication_material 'CrystalStructure 3.8'
_computing_structure_refinement SHELXL
_computing_structure_solution SHELXS97
_diffrn_detector_area_resol_mean 10.00
_diffrn_measured_fraction_theta_full 0.993
_diffrn_measured_fraction_theta_max 0.993
_diffrn_measurement_device_type 'Rigaku RAXIS-UNKNOWN'
_diffrn_measurement_method \w
_diffrn_radiation_type 'Mo K\a'
_diffrn_radiation_wavelength 0.71075
_diffrn_reflns_av_R_equivalents 0.126
_diffrn_reflns_limit_h_max 20
_diffrn_reflns_limit_h_min -20
_diffrn_reflns_limit_k_max 21
_diffrn_reflns_limit_k_min -21
_diffrn_reflns_limit_l_max 13
_diffrn_reflns_limit_l_min -12
_diffrn_reflns_number 24293
_diffrn_reflns_theta_full 26.39
_diffrn_reflns_theta_max 26.39
_exptl_absorpt_coefficient_mu 0.083
_exptl_absorpt_correction_type none
_exptl_crystal_colour orange
_exptl_crystal_density_diffrn 1.263
_exptl_crystal_density_method 'not measured'
_exptl_crystal_description prism
_exptl_crystal_F_000 1176.00
_exptl_crystal_size_max 0.20
_exptl_crystal_size_mid 0.20
_exptl_crystal_size_min 0.20
_refine_diff_density_max 0.42
_refine_diff_density_min -0.34
_refine_ls_extinction_method none
_refine_ls_goodness_of_fit_ref 1.008
_refine_ls_hydrogen_treatment refall
_refine_ls_number_parameters 392
_refine_ls_number_reflns 5983
_refine_ls_R_factor_gt 0.0952
_refine_ls_shift/su_max 0.0000
_refine_ls_structure_factor_coef Fsqd
_refine_ls_weighting_details 'w = 1/[\s^2^(Fo^2^)+(0.1135P)^2^+0.0000P] where P=(Fo^2^+2Fc^2^)/3'
_refine_ls_weighting_scheme calc
_refine_ls_wR_factor_ref 0.2779
_reflns_number_gt 2806
_reflns_number_total 5983
_reflns_threshold_expression F^2^>2.0\s(F^2^)
_cod_data_source_file ja809245t_si_003.cif
_cod_data_source_block '_pw03'
_cod_original_formula_sum 'C35 H31 N3 O4 '
_cod_database_code 4104118

loop_
_symmetry_equiv_pos_site_id
_symmetry_equiv_pos_as_xyz
1 +X,+Y,+Z
2 -X,1/2+Y,1/2-Z
3 -X,-Y,-Z
4 +X,1/2-Y,1/2+Z

loop_
_atom_site_label
_atom_site_type_symbol
_atom_site_fract_x
_atom_site_fract_y
_atom_site_fract_z
_atom_site_U_iso_or_equiv
_atom_site_adp_type
_atom_site_occupancy
_atom_site_symmetry_multiplicity
_atom_site_calc_flag
_atom_site_refinement_flags
O(1) O 1.0248(2) 0.2203(2) 0.2079(3) 0.0695(10) Uani 1.00 1 d .
O(2) O 0.6942(2) 0.30698(19) 0.3647(3) 0.0614(9) Uani 1.00 1 d .
O(3) O 0.3675(2) 0.32091(17) 0.5920(2) 0.0542(8) Uani 1.00 1 d .
O(4) O 0.1709(2) 0.43026(19) 0.9347(3) 0.0597(9) Uani 1.00 1 d .
N(1) N 0.8693(2) 0.3082(2) 0.3321(3) 0.0540(10) Uani 1.00 1 d .
N(2) N 0.5418(2) 0.3445(2) 0.5324(4) 0.0565(11) Uani 1.00 1 d .
N(3) N 0.2060(3) 0.3282(2) 0.7531(3) 0.0543(10) Uani 1.00 1 d .
C(1) C 1.0424(3) 0.4016(2) 0.2458(4) 0.0568(12) Uani 1.00 1 d .
C(2) C 1.0331(3) 0.4766(2) 0.2773(4) 0.0574(12) Uani 1.00 1 d .
C(3) C 0.9668(3) 0.4989(2) 0.3287(4) 0.0519(11) Uani 1.00 1 d .
C(4) C 0.9084(3) 0.4465(2) 0.3493(4) 0.0462(10) Uani 1.00 1 d .
C(5) C 0.9175(2) 0.3684(2) 0.3164(3) 0.0448(10) Uani 1.00 1 d .
C(6) C 0.9847(2) 0.3473(2) 0.2668(4) 0.0476(10) Uani 1.00 1 d .
C(7) C 0.9788(3) 0.2636(2) 0.2475(4) 0.0528(11) Uani 1.00 1 d .
C(8) C 0.9004(3) 0.2371(2) 0.2883(4) 0.0506(11) Uani 1.00 1 d .
C(9) C 0.8340(4) 0.2024(3) 0.1739(5) 0.0815(17) Uani 1.00 1 d .
C(10) C 0.9282(4) 0.1801(2) 0.3998(5) 0.0744(16) Uani 1.00 1 d .
C(11) C 0.8417(3) 0.4631(2) 0.4062(4) 0.0488(11) Uani 1.00 1 d .
C(12) C 0.7842(2) 0.4648(2) 0.4567(4) 0.0455(10) Uani 1.00 1 d .
C(13) C 0.7175(2) 0.4657(2) 0.5182(4) 0.0441(10) Uani 1.00 1 d .
C(14) C 0.7106(3) 0.5251(2) 0.6008(4) 0.0510(11) Uani 1.00 1 d .
C(15) C 0.6459(3) 0.5264(2) 0.6624(4) 0.0527(11) Uani 1.00 1 d .
C(16) C 0.5857(2) 0.4677(2) 0.6454(4) 0.0460(10) Uani 1.00 1 d .
C(17) C 0.5922(2) 0.4073(2) 0.5625(4) 0.0438(10) Uani 1.00 1 d .
C(18) C 0.6580(2) 0.4053(2) 0.5008(3) 0.0431(10) Uani 1.00 1 d .
C(19) C 0.6480(3) 0.3343(2) 0.4265(4) 0.0506(11) Uani 1.00 1 d .
C(20) C 0.5674(3) 0.2941(2) 0.4414(4) 0.0553(12) Uani 1.00 1 d .
C(21) C 0.5020(3) 0.2952(3) 0.3096(5) 0.0824(17) Uani 1.00 1 d .
C(22) C 0.5865(4) 0.2135(3) 0.4944(6) 0.0848(18) Uani 1.00 1 d .
C(23) C 0.5194(3) 0.4672(2) 0.7069(4) 0.0467(10) Uani 1.00 1 d .
C(24) C 0.4604(3) 0.4606(2) 0.7523(4) 0.0502(11) Uani 1.00 1 d .
C(25) C 0.3895(3) 0.4530(2) 0.8041(4) 0.0479(11) Uani 1.00 1 d .
C(26) C 0.3762(3) 0.5029(2) 0.8973(5) 0.0646(14) Uani 1.00 1 d .
C(27) C 0.3044(3) 0.4965(3) 0.9435(5) 0.0669(14) Uani 1.00 1 d .
C(28) C 0.2448(3) 0.4406(2) 0.8993(4) 0.0539(12) Uani 1.00 1 d .
C(29) C 0.2571(2) 0.3884(2) 0.8065(4) 0.0432(10) Uani 1.00 1 d .
C(30) C 0.3283(2) 0.3942(2) 0.7591(3) 0.0423(10) Uani 1.00 1 d .
C(31) C 0.3200(2) 0.3362(2) 0.6599(3) 0.0423(10) Uani 1.00 1 d .
C(32) C 0.2377(2) 0.2918(2) 0.6518(4) 0.0468(10) Uani 1.00 1 d .
C(33) C 0.1750(3) 0.3034(3) 0.5189(4) 0.0662(14) Uani 1.00 1 d .
C(34) C 0.2561(3) 0.2072(2) 0.6810(5) 0.0643(13) Uani 1.00 1 d .
C(35) C 0.1475(3) 0.4898(3) 1.0082(4) 0.0696(15) Uani 1.00 1 d .
H(1) H 1.0872 0.3867 0.2104 0.068 Uiso 1.00 1 c R
H(2) H 1.0721 0.5141 0.2642 0.069 Uiso 1.00 1 c R
H(3) H 0.9618 0.5515 0.3499 0.062 Uiso 1.00 1 c R
H(4) H 0.7981 0.1667 0.2059 0.098 Uiso 1.00 1 c R
H(5) H 0.8625 0.1746 0.1182 0.098 Uiso 1.00 1 c R
H(6) H 0.7988 0.2435 0.1239 0.098 Uiso 1.00 1 c R
H(7) H 0.9882 0.1886 0.4452 0.089 Uiso 1.00 1 c R
H(8) H 0.9205 0.1276 0.3656 0.089 Uiso 1.00 1 c R
H(9) H 0.8937 0.1876 0.4604 0.089 Uiso 1.00 1 c R
H(10) H 0.7508 0.5658 0.6158 0.061 Uiso 1.00 1 c R
H(11) H 0.6427 0.5684 0.7174 0.063 Uiso 1.00 1 c R
H(12) H 0.4601 0.2544 0.3061 0.099 Uiso 1.00 1 c R
H(13) H 0.5304 0.2867 0.2415 0.099 Uiso 1.00 1 c R
H(14) H 0.4732 0.3452 0.2963 0.099 Uiso 1.00 1 c R
H(15) H 0.6466 0.2097 0.5428 0.102 Uiso 1.00 1 c R
H(16) H 0.5740 0.1766 0.4225 0.102 Uiso 1.00 1 c R
H(17) H 0.5511 0.2018 0.5523 0.102 Uiso 1.00 1 c R
H(18) H 0.4166 0.5423 0.9305 0.078 Uiso 1.00 1 c R
H(19) H 0.2970 0.5318 1.0070 0.080 Uiso 1.00 1 c R
H(20) H 0.1351 0.2601 0.4997 0.079 Uiso 1.00 1 c R
H(21) H 0.2060 0.3060 0.4528 0.079 Uiso 1.00 1 c R
H(22) H 0.1436 0.3514 0.5185 0.079 Uiso 1.00 1 c R
H(23) H 0.3151 0.2009 0.7332 0.077 Uiso 1.00 1 c R
H(24) H 0.2472 0.1787 0.5995 0.077 Uiso 1.00 1 c R
H(25) H 0.2178 0.1872 0.7292 0.077 Uiso 1.00 1 c R
H(26) H 0.1731 0.4801 1.1008 0.083 Uiso 1.00 1 c R
H(27) H 0.0854 0.4911 0.9903 0.083 Uiso 1.00 1 c R
H(28) H 0.1677 0.5392 0.9844 0.083 Uiso 1.00 1 c R
H(1A) H 0.809(3) 0.316(2) 0.347(4) 0.086(17) Uiso 1.00 1 c .
H(2A) H 0.497(2) 0.340(2) 0.558(3) 0.032(10) Uiso 1.00 1 c .
H(3A) H 0.154(4) 0.322(3) 0.754(5) 0.10(2) Uiso 1.00 1 c .

loop_
_atom_site_aniso_label
_atom_site_aniso_U_11
_atom_site_aniso_U_22
_atom_site_aniso_U_33
_atom_site_aniso_U_12
_atom_site_aniso_U_13
_atom_site_aniso_U_23
O(1) 0.063(2) 0.069(2) 0.081(2) 0.0180(19) 0.0273(19) -0.0064(17)
O(2) 0.047(2) 0.069(2) 0.076(2) -0.0044(16) 0.0305(17) -0.0230(17)
O(3) 0.045(2) 0.0575(19) 0.0668(19) -0.0043(15) 0.0259(16) -0.0079(15)
O(4) 0.049(2) 0.068(2) 0.073(2) 0.0066(16) 0.0361(17) 0.0000(16)
N(1) 0.053(2) 0.042(2) 0.077(2) -0.0035(18) 0.036(2) -0.0058(18)
N(2) 0.046(2) 0.052(2) 0.083(2) -0.0120(19) 0.036(2) -0.0174(19)
N(3) 0.046(2) 0.057(2) 0.068(2) -0.008(2) 0.028(2) -0.0010(18)
C(1) 0.041(2) 0.073(3) 0.061(2) 0.001(2) 0.022(2) 0.005(2)
C(2) 0.051(3) 0.059(3) 0.069(2) -0.010(2) 0.028(2) 0.008(2)
C(3) 0.050(3) 0.046(2) 0.062(2) -0.003(2) 0.019(2) 0.001(2)
C(4) 0.044(2) 0.049(2) 0.052(2) -0.001(2) 0.024(2) 0.0030(19)
C(5) 0.038(2) 0.052(2) 0.049(2) 0.002(2) 0.0186(19) 0.0039(19)
C(6) 0.039(2) 0.056(2) 0.049(2) 0.003(2) 0.014(2) 0.0017(19)
C(7) 0.047(3) 0.061(2) 0.050(2) 0.006(2) 0.014(2) -0.006(2)
C(8) 0.049(3) 0.049(2) 0.056(2) -0.001(2) 0.018(2) -0.006(2)
C(9) 0.068(4) 0.089(4) 0.087(3) -0.012(3) 0.019(3) -0.027(3)
C(10) 0.092(4) 0.060(3) 0.075(3) 0.001(3) 0.030(3) 0.003(2)
C(11) 0.049(2) 0.045(2) 0.054(2) -0.003(2) 0.015(2) 0.0024(19)
C(12) 0.040(2) 0.038(2) 0.061(2) 0.0004(19) 0.017(2) 0.0019(19)
C(13) 0.034(2) 0.045(2) 0.059(2) 0.0011(19) 0.020(2) 0.0086(19)
C(14) 0.052(3) 0.037(2) 0.070(2) -0.011(2) 0.026(2) -0.007(2)
C(15) 0.052(3) 0.043(2) 0.070(2) -0.007(2) 0.028(2) -0.012(2)
C(16) 0.041(2) 0.044(2) 0.057(2) -0.000(2) 0.020(2) 0.0001(19)
C(17) 0.037(2) 0.039(2) 0.058(2) -0.0065(19) 0.017(2) -0.0008(18)
C(18) 0.042(2) 0.042(2) 0.049(2) 0.0010(19) 0.019(2) -0.0023(18)
C(19) 0.042(2) 0.055(2) 0.057(2) 0.001(2) 0.016(2) -0.006(2)
C(20) 0.049(3) 0.052(2) 0.070(2) -0.009(2) 0.024(2) -0.014(2)
C(21) 0.048(3) 0.106(4) 0.089(3) -0.010(3) 0.011(2) -0.034(3)
C(22) 0.086(4) 0.054(3) 0.131(5) -0.002(3) 0.057(4) -0.006(3)
C(23) 0.043(2) 0.041(2) 0.060(2) -0.005(2) 0.021(2) -0.0089(19)
C(24) 0.049(3) 0.044(2) 0.062(2) -0.007(2) 0.025(2) -0.011(2)
C(25) 0.041(2) 0.050(2) 0.060(2) -0.001(2) 0.025(2) -0.003(2)
C(26) 0.058(3) 0.058(2) 0.085(3) -0.020(2) 0.031(2) -0.025(2)
C(27) 0.068(3) 0.068(3) 0.073(3) -0.007(2) 0.035(2) -0.024(2)
C(28) 0.049(3) 0.063(3) 0.059(2) 0.004(2) 0.029(2) 0.008(2)
C(29) 0.037(2) 0.041(2) 0.052(2) 0.0006(19) 0.0144(19) 0.0056(18)
C(30) 0.039(2) 0.043(2) 0.050(2) 0.0023(19) 0.0202(19) 0.0020(18)
C(31) 0.040(2) 0.040(2) 0.049(2) 0.0036(18) 0.0154(19) 0.0065(17)
C(32) 0.041(2) 0.048(2) 0.054(2) -0.001(2) 0.018(2) 0.0030(19)
C(33) 0.042(3) 0.090(3) 0.068(3) -0.012(2) 0.016(2) -0.004(2)
C(34) 0.051(3) 0.049(2) 0.098(3) -0.004(2) 0.030(2) 0.005(2)
C(35) 0.066(3) 0.088(3) 0.064(3) 0.013(3) 0.034(2) -0.007(2)

loop_
_atom_type_symbol
_atom_type_description
_atom_type_scat_dispersion_real
_atom_type_scat_dispersion_imag
_atom_type_scat_source
C C 0.003 0.002
;
International Tables for Crystallography
(1992, Vol. C, Tables 4.2.6.8 and 6.1.1.4)
;
H H 0.000 0.000
;
International Tables for Crystallography
(1992, Vol. C, Table 6.1.1.4)
;
N N 0.006 0.003
;
International Tables for Crystallography
(1992, Vol. C, Tables 4.2.6.8 and 6.1.1.4)
;
O O 0.011 0.006
;
International Tables for Crystallography
(1992, Vol. C, Tables 4.2.6.8 and 6.1.1.4)
;

loop_
_geom_angle_atom_site_label_1
_geom_angle_atom_site_label_2
_geom_angle_atom_site_label_3
_geom_angle
_geom_angle_publ_flag
C(28) O(4) C(35) 116.9(3) yes
C(5) N(1) C(8) 110.3(4) yes
C(17) N(2) C(20) 112.1(4) yes
C(29) N(3) C(32) 109.9(4) yes
C(2) C(1) C(6) 118.6(5) yes
C(1) C(2) C(3) 120.9(4) yes
C(2) C(3) C(4) 121.7(4) yes
C(3) C(4) C(5) 117.7(4) yes
C(3) C(4) C(11) 125.6(4) yes
C(5) C(4) C(11) 116.6(4) yes
N(1) C(5) C(4) 127.2(4) yes
N(1) C(5) C(6) 113.2(4) yes
C(4) C(5) C(6) 119.6(4) yes
C(1) C(6) C(5) 121.5(4) yes
C(1) C(6) C(7) 131.9(4) yes
C(5) C(6) C(7) 106.6(4) yes
O(1) C(7) C(6) 129.5(4) yes
O(1) C(7) C(8) 124.0(4) yes
C(6) C(7) C(8) 106.5(4) yes
N(1) C(8) C(7) 103.3(3) yes
N(1) C(8) C(9) 111.1(4) yes
N(1) C(8) C(10) 110.6(4) yes
C(7) C(8) C(9) 110.9(4) yes
C(7) C(8) C(10) 109.1(4) yes
C(9) C(8) C(10) 111.5(4) yes
C(4) C(11) C(12) 169.6(4) yes
C(11) C(12) C(13) 178.8(4) yes
C(12) C(13) C(14) 120.8(4) yes
C(12) C(13) C(18) 121.5(4) yes
C(14) C(13) C(18) 117.7(4) yes
C(13) C(14) C(15) 121.4(4) yes
C(14) C(15) C(16) 121.9(4) yes
C(15) C(16) C(17) 117.2(4) yes
C(15) C(16) C(23) 123.2(4) yes
C(17) C(16) C(23) 119.6(4) yes
N(2) C(17) C(16) 127.6(4) yes
N(2) C(17) C(18) 111.2(4) yes
C(16) C(17) C(18) 121.2(3) yes
C(13) C(18) C(17) 120.5(3) yes
C(13) C(18) C(19) 132.4(4) yes
C(17) C(18) C(19) 107.1(3) yes
O(2) C(19) C(18) 129.0(4) yes
O(2) C(19) C(20) 123.6(4) yes
C(18) C(19) C(20) 107.3(4) yes
N(2) C(20) C(19) 102.2(3) yes
N(2) C(20) C(21) 110.9(4) yes
N(2) C(20) C(22) 111.9(4) yes
C(19) C(20) C(21) 107.6(4) yes
C(19) C(20) C(22) 111.5(4) yes
C(21) C(20) C(22) 112.3(4) yes
C(16) C(23) C(24) 173.7(4) yes
C(23) C(24) C(25) 179.0(4) yes
C(24) C(25) C(26) 122.0(4) yes
C(24) C(25) C(30) 120.5(4) yes
C(26) C(25) C(30) 117.4(4) yes
C(25) C(26) C(27) 121.3(4) yes
C(26) C(27) C(28) 121.5(5) yes
O(4) C(28) C(27) 126.5(4) yes
O(4) C(28) C(29) 114.9(4) yes
C(27) C(28) C(29) 118.6(5) yes
N(3) C(29) C(28) 127.1(4) yes
N(3) C(29) C(30) 112.3(4) yes
C(28) C(29) C(30) 120.6(3) yes
C(25) C(30) C(29) 120.6(4) yes
C(25) C(30) C(31) 131.9(4) yes
C(29) C(30) C(31) 107.4(3) yes
O(3) C(31) C(30) 129.7(4) yes
O(3) C(31) C(32) 123.1(3) yes
C(30) C(31) C(32) 107.2(4) yes
N(3) C(32) C(31) 103.0(3) yes
N(3) C(32) C(33) 110.5(3) yes
N(3) C(32) C(34) 110.8(4) yes
C(31) C(32) C(33) 110.0(3) yes
C(31) C(32) C(34) 110.8(3) yes
C(33) C(32) C(34) 111.4(3) yes
C(5) N(1) H(1A) 122(2) no
C(8) N(1) H(1A) 125(2) no
C(17) N(2) H(2A) 121(2) no
C(20) N(2) H(2A) 126(2) no
C(29) N(3) H(3A) 125(4) no
C(32) N(3) H(3A) 121(3) no
C(2) C(1) H(1) 120.7 no
C(6) C(1) H(1) 120.7 no
C(1) C(2) H(2) 119.6 no
C(3) C(2) H(2) 119.6 no
C(2) C(3) H(3) 119.2 no
C(4) C(3) H(3) 119.2 no
C(8) C(9) H(4) 109.5 no
C(8) C(9) H(5) 109.5 no
C(8) C(9) H(6) 109.5 no
H(4) C(9) H(5) 109.5 no
H(4) C(9) H(6) 109.5 no
H(5) C(9) H(6) 109.5 no
C(8) C(10) H(7) 109.5 no
C(8) C(10) H(8) 109.5 no
C(8) C(10) H(9) 109.5 no
H(7) C(10) H(8) 109.5 no
H(7) C(10) H(9) 109.5 no
H(8) C(10) H(9) 109.5 no
C(13) C(14) H(10) 119.3 no
C(15) C(14) H(10) 119.3 no
C(14) C(15) H(11) 119.1 no
C(16) C(15) H(11) 119.1 no
C(20) C(21) H(12) 109.5 no
C(20) C(21) H(13) 109.5 no
C(20) C(21) H(14) 109.5 no
H(12) C(21) H(13) 109.5 no
H(12) C(21) H(14) 109.5 no
H(13) C(21) H(14) 109.5 no
C(20) C(22) H(15) 109.5 no
C(20) C(22) H(16) 109.5 no
C(20) C(22) H(17) 109.5 no
H(15) C(22) H(16) 109.5 no
H(15) C(22) H(17) 109.5 no
H(16) C(22) H(17) 109.5 no
C(25) C(26) H(18) 119.4 no
C(27) C(26) H(18) 119.3 no
C(26) C(27) H(19) 119.2 no
C(28) C(27) H(19) 119.2 no
C(32) C(33) H(20) 109.5 no
C(32) C(33) H(21) 109.5 no
C(32) C(33) H(22) 109.5 no
H(20) C(33) H(21) 109.5 no
H(20) C(33) H(22) 109.5 no
H(21) C(33) H(22) 109.5 no
C(32) C(34) H(23) 109.5 no
C(32) C(34) H(24) 109.5 no
C(32) C(34) H(25) 109.5 no
H(23) C(34) H(24) 109.5 no
H(23) C(34) H(25) 109.5 no
H(24) C(34) H(25) 109.5 no
O(4) C(35) H(26) 109.5 no
O(4) C(35) H(27) 109.5 no
O(4) C(35) H(28) 109.5 no
H(26) C(35) H(27) 109.5 no
H(26) C(35) H(28) 109.5 no
H(27) C(35) H(28) 109.5 no

loop_
_geom_bond_atom_site_label_1
_geom_bond_atom_site_label_2
_geom_bond_distance
_geom_bond_publ_flag
O(1) C(7) 1.221(6) yes
O(2) C(19) 1.231(6) yes
O(3) C(31) 1.232(6) yes
O(4) C(28) 1.377(6) yes
O(4) C(35) 1.416(6) yes
N(1) C(5) 1.348(6) yes
N(1) C(8) 1.462(6) yes
N(2) C(17) 1.353(5) yes
N(2) C(20) 1.456(6) yes
N(3) C(29) 1.362(5) yes
N(3) C(32) 1.470(6) yes
C(1) C(2) 1.366(7) yes
C(1) C(6) 1.398(7) yes
C(2) C(3) 1.401(7) yes
C(3) C(4) 1.383(6) yes
C(4) C(5) 1.421(6) yes
C(4) C(11) 1.420(7) yes
C(5) C(6) 1.396(7) yes
C(6) C(7) 1.469(6) yes
C(7) C(8) 1.536(7) yes
C(8) C(9) 1.521(6) yes
C(8) C(10) 1.523(6) yes
C(11) C(12) 1.208(7) yes
C(12) C(13) 1.424(7) yes
C(13) C(14) 1.386(6) yes
C(13) C(18) 1.409(6) yes
C(14) C(15) 1.394(7) yes
C(15) C(16) 1.396(6) yes
C(16) C(17) 1.398(6) yes
C(16) C(23) 1.419(7) yes
C(17) C(18) 1.412(7) yes
C(18) C(19) 1.454(6) yes
C(19) C(20) 1.539(7) yes
C(20) C(21) 1.520(6) yes
C(20) C(22) 1.514(7) yes
C(23) C(24) 1.201(7) yes
C(24) C(25) 1.424(7) yes
C(25) C(26) 1.385(7) yes
C(25) C(30) 1.420(5) yes
C(26) C(27) 1.401(8) yes
C(27) C(28) 1.366(7) yes
C(28) C(29) 1.402(6) yes
C(29) C(30) 1.399(7) yes
C(30) C(31) 1.444(5) yes
C(31) C(32) 1.533(6) yes
C(32) C(33) 1.522(5) yes
C(32) C(34) 1.518(6) yes
N(1) H(1A) 1.06(6) no
N(2) H(2A) 0.86(4) no
N(3) H(3A) 0.86(7) no
C(1) H(1) 0.950 no
C(2) H(2) 0.950 no
C(3) H(3) 0.950 no
C(9) H(4) 0.980 no
C(9) H(5) 0.980 no
C(9) H(6) 0.980 no
C(10) H(7) 0.980 no
C(10) H(8) 0.980 no
C(10) H(9) 0.980 no
C(14) H(10) 0.950 no
C(15) H(11) 0.950 no
C(21) H(12) 0.980 no
C(21) H(13) 0.980 no
C(21) H(14) 0.980 no
C(22) H(15) 0.980 no
C(22) H(16) 0.980 no
C(22) H(17) 0.980 no
C(26) H(18) 0.950 no
C(27) H(19) 0.950 no
C(33) H(20) 0.980 no
C(33) H(21) 0.980 no
C(33) H(22) 0.980 no
C(34) H(23) 0.980 no
C(34) H(24) 0.980 no
C(34) H(25) 0.980 no
C(35) H(26) 0.980 no
C(35) H(27) 0.980 no
C(35) H(28) 0.980 no

loop_
_geom_contact_atom_site_label_1
_geom_contact_atom_site_label_2
_geom_contact_distance
_geom_contact_site_symmetry_2
O(1) N(3) 2.991(6) 4_654
O(2) C(9) 3.474(6) 4_555
O(3) C(14) 3.408(5) 3_666
O(3) C(21) 3.395(6) 4_555
O(4) C(3) 3.325(5) 3_666
O(4) C(34) 3.549(5) 4_555
N(3) O(1) 2.991(6) 4_455
C(1) C(33) 3.562(6) 1_655
C(3) O(4) 3.325(5) 3_666
C(3) C(3) 3.533(6) 3_766
C(3) C(35) 3.585(6) 3_666
C(6) C(33) 3.597(5) 1_655
C(9) O(2) 3.474(6) 4_554
C(9) C(18) 3.507(7) 4_554
C(9) C(19) 3.501(6) 4_554
C(11) C(29) 3.528(5) 3_666
C(12) C(30) 3.521(5) 3_666
C(14) O(3) 3.408(5) 3_666
C(18) C(9) 3.507(7) 4_555
C(19) C(9) 3.501(6) 4_555
C(21) O(3) 3.395(6) 4_554
C(29) C(11) 3.528(5) 3_666
C(30) C(12) 3.521(5) 3_666
C(33) C(1) 3.562(6) 1_455
C(33) C(6) 3.597(5) 1_455
C(34) O(4) 3.549(5) 4_554
C(35) C(3) 3.585(6) 3_666
O(1) H(3) 3.020 2_745
O(1) H(7) 3.143 4_554
O(1) H(9) 3.327 4_554
O(1) H(20) 3.226 1_655
O(1) H(20) 3.254 4_654
O(1) H(22) 3.412 4_654
O(1) H(25) 3.495 4_654
O(1) H(3A) 2.17(6) 4_654
O(2) H(5) 3.308 4_555
O(2) H(6) 2.966 4_555
O(2) H(15) 3.334 4_554
O(2) H(17) 3.521 4_554
O(3) H(10) 3.195 3_666
O(3) H(12) 2.712 4_555
O(3) H(13) 3.289 4_555
O(4) H(3) 3.236 3_666
O(4) H(20) 3.466 4_555
O(4) H(24) 2.656 4_555
N(1) H(5) 3.116 4_555
N(2) H(13) 3.240 4_555
N(3) H(3) 3.386 3_666
N(3) H(20) 3.521 4_555
N(3) H(21) 3.168 4_555
N(3) H(24) 3.589 4_555
C(1) H(7) 3.473 4_554
C(1) H(10) 3.347 3_766
C(1) H(21) 3.402 1_655
C(1) H(22) 3.063 1_655
C(1) H(25) 3.308 4_654
C(1) H(26) 3.271 1_654
C(1) H(27) 3.391 1_654
C(1) H(27) 3.367 3_666
C(2) H(8) 3.234 2_755
C(2) H(10) 3.483 3_766
C(2) H(22) 3.481 1_655
C(2) H(26) 3.352 1_654
C(2) H(27) 3.425 1_654
C(2) H(27) 3.039 3_666
C(3) H(3) 3.434 3_766
C(3) H(27) 3.293 3_666
C(3) H(28) 3.532 3_666
C(4) H(3) 3.337 3_766
C(4) H(28) 3.457 3_666
C(5) H(28) 3.528 3_666
C(6) H(7) 3.522 4_554
C(6) H(9) 3.268 4_554
C(6) H(20) 3.346 1_655
C(6) H(22) 3.190 1_655
C(7) H(7) 3.392 4_554
C(7) H(9) 3.126 4_554
C(7) H(20) 3.168 1_655
C(7) H(3A) 3.22(6) 4_654
C(9) H(2) 3.599 2_745
C(9) H(9) 3.330 4_554
C(9) H(15) 3.368 4_554
C(9) H(1A) 3.43(5) 4_554
C(10) H(2) 3.379 2_745
C(10) H(20) 3.542 1_655
C(10) H(27) 3.519 2_646
C(10) H(28) 3.329 2_646
C(11) H(2) 3.448 3_766
C(11) H(3) 3.550 3_766
C(11) H(5) 3.255 4_555
C(11) H(22) 3.317 3_666
C(12) H(2) 3.277 3_766
C(12) H(4) 3.477 4_555
C(12) H(5) 3.048 4_555
C(12) H(22) 3.392 3_666
C(13) H(4) 3.102 4_555
C(13) H(5) 3.365 4_555
C(14) H(2) 3.517 3_766
C(14) H(21) 3.353 3_666
C(14) H(25) 3.385 2_656
C(14) H(26) 3.241 3_667
C(15) H(14) 3.076 3_666
C(15) H(19) 3.555 3_667
C(15) H(23) 3.236 2_656
C(15) H(25) 3.566 2_656
C(15) H(26) 3.329 3_667
C(16) H(14) 3.499 3_666
C(17) H(4) 3.539 4_555
C(18) H(4) 2.979 4_555
C(18) H(5) 3.520 4_555
C(18) H(6) 3.474 4_555
C(19) H(4) 3.309 4_555
C(19) H(5) 3.549 4_555
C(19) H(6) 3.085 4_555
C(21) H(11) 3.307 3_666
C(21) H(17) 3.081 4_554
C(21) H(23) 2.941 4_554
C(21) H(2A) 3.56(3) 4_554
C(22) H(6) 3.450 4_555
C(22) H(13) 3.034 4_555
C(22) H(18) 3.087 2_646
C(23) H(14) 3.265 3_666
C(23) H(16) 3.355 4_555
C(24) H(16) 3.257 4_555
C(24) H(18) 3.441 3_667
C(26) H(16) 3.557 2_656
C(26) H(18) 3.474 3_667
C(28) H(24) 2.978 4_555
C(29) H(24) 3.397 4_555
C(30) H(12) 3.313 4_555
C(31) H(10) 3.330 3_666
C(31) H(12) 2.865 4_555
C(33) H(1) 3.533 1_455
C(33) H(7) 3.553 1_455
C(33) H(10) 3.114 3_666
C(33) H(25) 3.372 4_554
C(33) H(3A) 3.53(5) 4_554
C(34) H(1) 3.300 4_455
C(34) H(10) 3.307 2_646
C(34) H(11) 2.958 2_646
C(34) H(12) 3.306 4_555
C(34) H(14) 3.544 4_555
C(34) H(21) 3.247 4_555
C(34) H(26) 3.542 4_554
C(35) H(1) 3.173 1_456
C(35) H(2) 3.333 1_456
C(35) H(8) 3.105 2_656
C(35) H(9) 3.538 2_656
C(35) H(24) 3.365 4_555
H(1) C(33) 3.533 1_655
H(1) C(34) 3.300 4_654
H(1) C(35) 3.173 1_654
H(1) H(7) 3.143 4_554
H(1) H(10) 2.908 3_766
H(1) H(21) 3.117 1_655
H(1) H(22) 3.234 1_655
H(1) H(24) 3.361 4_654
H(1) H(25) 2.454 4_654
H(1) H(26) 2.629 1_654
H(1) H(27) 2.972 1_654
H(2) C(9) 3.599 2_755
H(2) C(10) 3.379 2_755
H(2) C(11) 3.448 3_766
H(2) C(12) 3.277 3_766
H(2) C(14) 3.517 3_766
H(2) C(35) 3.333 1_654
H(2) H(4) 3.359 2_755
H(2) H(5) 3.126 2_755
H(2) H(8) 2.436 2_755
H(2) H(10) 3.152 3_766
H(2) H(26) 2.785 1_654
H(2) H(27) 3.032 1_654
H(2) H(27) 3.196 3_666
H(3) O(1) 3.020 2_755
H(3) O(4) 3.236 3_666
H(3) N(3) 3.386 3_666
H(3) C(3) 3.434 3_766
H(3) C(4) 3.337 3_766
H(3) C(11) 3.550 3_766
H(3) H(3) 3.593 3_766
H(3) H(5) 3.525 2_755
H(3) H(22) 3.028 3_666
H(3) H(27) 3.591 3_666
H(3) H(3A) 2.913 3_666
H(4) C(12) 3.477 4_554
H(4) C(13) 3.102 4_554
H(4) C(17) 3.539 4_554
H(4) C(18) 2.979 4_554
H(4) C(19) 3.309 4_554
H(4) H(2) 3.359 2_745
H(4) H(15) 3.380 4_554
H(5) O(2) 3.308 4_554
H(5) N(1) 3.116 4_554
H(5) C(11) 3.255 4_554
H(5) C(12) 3.048 4_554
H(5) C(13) 3.365 4_554
H(5) C(18) 3.520 4_554
H(5) C(19) 3.549 4_554
H(5) H(2) 3.126 2_745
H(5) H(3) 3.525 2_745
H(5) H(9) 3.057 4_554
H(5) H(1A) 2.801 4_554
H(6) O(2) 2.966 4_554
H(6) C(18) 3.474 4_554
H(6) C(19) 3.085 4_554
H(6) C(22) 3.450 4_554
H(6) H(9) 2.903 4_554
H(6) H(15) 2.535 4_554
H(6) H(1A) 3.189 4_554
H(7) O(1) 3.143 4_555
H(7) C(1) 3.473 4_555
H(7) C(6) 3.522 4_555
H(7) C(7) 3.392 4_555
H(7) C(33) 3.553 1_655
H(7) H(1) 3.143 4_555
H(7) H(20) 2.625 1_655
H(7) H(27) 3.479 4_654
H(8) C(2) 3.234 2_745
H(8) C(35) 3.105 2_646
H(8) H(2) 2.436 2_745
H(8) H(26) 3.058 2_646
H(8) H(27) 2.847 2_646
H(8) H(27) 3.368 4_654
H(8) H(28) 2.883 2_646
H(9) O(1) 3.327 4_555
H(9) C(6) 3.268 4_555
H(9) C(7) 3.126 4_555
H(9) C(9) 3.330 4_555
H(9) C(35) 3.538 2_646
H(9) H(5) 3.057 4_555
H(9) H(6) 2.903 4_555
H(9) H(27) 3.458 2_646
H(9) H(28) 2.888 2_646
H(10) O(3) 3.195 3_666
H(10) C(1) 3.347 3_766
H(10) C(2) 3.483 3_766
H(10) C(31) 3.330 3_666
H(10) C(33) 3.114 3_666
H(10) C(34) 3.307 2_656
H(10) H(1) 2.908 3_766
H(10) H(2) 3.152 3_766
H(10) H(21) 2.508 3_666
H(10) H(22) 2.917 3_666
H(10) H(23) 3.205 2_656
H(10) H(25) 2.647 2_656
H(10) H(26) 3.056 3_667
H(11) C(21) 3.307 3_666
H(11) C(34) 2.958 2_656
H(11) H(12) 3.487 3_666
H(11) H(14) 2.392 3_666
H(11) H(19) 3.337 3_667
H(11) H(23) 2.421 2_656
H(11) H(24) 2.971 2_656
H(11) H(25) 3.014 2_656
H(11) H(26) 3.218 3_667
H(11) H(2A) 3.572 3_666
H(12) O(3) 2.712 4_554
H(12) C(30) 3.313 4_554
H(12) C(31) 2.865 4_554
H(12) C(34) 3.306 4_554
H(12) H(11) 3.487 3_666
H(12) H(17) 3.528 4_554
H(12) H(23) 2.413 4_554
H(12) H(2A) 3.317 4_554
H(13) O(3) 3.289 4_554
H(13) N(2) 3.240 4_554
H(13) C(22) 3.034 4_554
H(13) H(15) 3.225 4_554
H(13) H(17) 2.157 4_554
H(13) H(23) 3.507 4_554
H(13) H(2A) 2.901 4_554
H(14) C(15) 3.076 3_666
H(14) C(16) 3.499 3_666
H(14) C(23) 3.265 3_666
H(14) C(34) 3.544 4_554
H(14) H(11) 2.392 3_666
H(14) H(17) 3.315 4_554
H(14) H(23) 2.613 4_554
H(15) O(2) 3.334 4_555
H(15) C(9) 3.368 4_555
H(15) H(4) 3.380 4_555
H(15) H(6) 2.535 4_555
H(15) H(13) 3.225 4_555
H(15) H(18) 3.129 2_646
H(15) H(19) 3.313 2_646
H(16) C(23) 3.355 4_554
H(16) C(24) 3.257 4_554
H(16) C(26) 3.557 2_646
H(16) H(18) 2.798 2_646
H(16) H(19) 3.238 2_646
H(17) O(2) 3.521 4_555
H(17) C(21) 3.081 4_555
H(17) H(12) 3.528 4_555
H(17) H(13) 2.157 4_555
H(17) H(14) 3.315 4_555
H(17) H(18) 2.819 2_646
H(18) C(22) 3.087 2_656
H(18) C(24) 3.441 3_667
H(18) C(26) 3.474 3_667
H(18) H(15) 3.129 2_656
H(18) H(16) 2.798 2_656
H(18) H(17) 2.819 2_656
H(18) H(18) 3.096 3_667
H(19) C(15) 3.555 3_667
H(19) H(11) 3.337 3_667
H(19) H(15) 3.313 2_656
H(19) H(16) 3.238 2_656
H(20) O(1) 3.226 1_455
H(20) O(1) 3.254 4_455
H(20) O(4) 3.466 4_554
H(20) N(3) 3.521 4_554
H(20) C(6) 3.346 1_455
H(20) C(7) 3.168 1_455
H(20) C(10) 3.542 1_455
H(20) H(7) 2.625 1_455
H(20) H(3A) 3.090 4_554
H(21) N(3) 3.168 4_554
H(21) C(1) 3.402 1_455
H(21) C(14) 3.353 3_666
H(21) C(34) 3.247 4_554
H(21) H(1) 3.117 1_455
H(21) H(10) 2.508 3_666
H(21) H(23) 3.328 4_554
H(21) H(25) 2.461 4_554
H(21) H(3A) 3.042 4_554
H(22) O(1) 3.412 4_455
H(22) C(1) 3.063 1_455
H(22) C(2) 3.481 1_455
H(22) C(6) 3.190 1_455
H(22) C(11) 3.317 3_666
H(22) C(12) 3.392 3_666
H(22) H(1) 3.234 1_455
H(22) H(3) 3.028 3_666
H(22) H(10) 2.917 3_666
H(23) C(15) 3.236 2_646
H(23) C(21) 2.941 4_555
H(23) H(10) 3.205 2_646
H(23) H(11) 2.421 2_646
H(23) H(12) 2.413 4_555
H(23) H(13) 3.507 4_555
H(23) H(14) 2.613 4_555
H(23) H(21) 3.328 4_555
H(24) O(4) 2.656 4_554
H(24) N(3) 3.589 4_554
H(24) C(28) 2.978 4_554
H(24) C(29) 3.397 4_554
H(24) C(35) 3.365 4_554
H(24) H(1) 3.361 4_455
H(24) H(11) 2.971 2_646
H(24) H(26) 3.018 4_554
H(24) H(3A) 3.595 4_554
H(25) O(1) 3.495 4_455
H(25) C(1) 3.308 4_455
H(25) C(14) 3.385 2_646
H(25) C(15) 3.566 2_646
H(25) C(33) 3.372 4_555
H(25) H(1) 2.454 4_455
H(25) H(10) 2.647 2_646
H(25) H(11) 3.014 2_646
H(25) H(21) 2.461 4_555
H(25) H(26) 3.215 4_554
H(26) C(1) 3.271 1_456
H(26) C(2) 3.352 1_456
H(26) C(14) 3.241 3_667
H(26) C(15) 3.329 3_667
H(26) C(34) 3.542 4_555
H(26) H(1) 2.629 1_456
H(26) H(2) 2.785 1_456
H(26) H(8) 3.058 2_656
H(26) H(10) 3.056 3_667
H(26) H(11) 3.218 3_667
H(26) H(24) 3.018 4_555
H(26) H(25) 3.215 4_555
H(27) C(1) 3.391 1_456
H(27) C(1) 3.367 3_666
H(27) C(2) 3.425 1_456
H(27) C(2) 3.039 3_666
H(27) C(3) 3.293 3_666
H(27) C(10) 3.519 2_656
H(27) H(1) 2.972 1_456
H(27) H(2) 3.032 1_456
H(27) H(2) 3.196 3_666
H(27) H(3) 3.591 3_666
H(27) H(7) 3.479 4_455
H(27) H(8) 2.847 2_656
H(27) H(8) 3.368 4_455
H(27) H(9) 3.458 2_656
H(27) H(27) 2.879 3_567
H(28) C(3) 3.532 3_666
H(28) C(4) 3.457 3_666
H(28) C(5) 3.528 3_666
H(28) C(10) 3.329 2_656
H(28) H(8) 2.883 2_656
H(28) H(9) 2.888 2_656
H(1A) C(9) 3.43(5) 4_555
H(1A) H(5) 2.801 4_555
H(1A) H(6) 3.189 4_555
H(2A) C(21) 3.56(3) 4_555
H(2A) H(11) 3.572 3_666
H(2A) H(12) 3.317 4_555
H(2A) H(13) 2.901 4_555
H(3A) O(1) 2.17(6) 4_455
H(3A) C(7) 3.22(6) 4_455
H(3A) C(33) 3.53(5) 4_555
H(3A) H(3) 2.913 3_666
H(3A) H(20) 3.090 4_555
H(3A) H(21) 3.042 4_555
H(3A) H(24) 3.595 4_555

loop_
_geom_torsion_atom_site_label_1
_geom_torsion_atom_site_label_2
_geom_torsion_atom_site_label_3
_geom_torsion_atom_site_label_4
_geom_torsion
C(35) O(4) C(28) C(27) 10.6(6)
C(35) O(4) C(28) C(29) -168.2(3)
C(5) N(1) C(8) C(7) 2.2(4)
C(5) N(1) C(8) C(9) -116.8(4)
C(5) N(1) C(8) C(10) 118.8(4)
C(8) N(1) C(5) C(4) -179.0(3)
C(8) N(1) C(5) C(6) -1.7(4)
C(17) N(2) C(20) C(19) 3.8(4)
C(17) N(2) C(20) C(21) -110.6(4)
C(17) N(2) C(20) C(22) 123.1(4)
C(20) N(2) C(17) C(16) 179.5(3)
C(20) N(2) C(17) C(18) -2.2(4)
C(29) N(3) C(32) C(31) 4.0(4)
C(29) N(3) C(32) C(33) -113.4(4)
C(29) N(3) C(32) C(34) 122.6(3)
C(32) N(3) C(29) C(28) 175.1(3)
C(32) N(3) C(29) C(30) -5.3(4)
C(2) C(1) C(6) C(5) 1.3(6)
C(2) C(1) C(6) C(7) -177.9(4)
C(6) C(1) C(2) C(3) -0.5(6)
C(1) C(2) C(3) C(4) -0.1(5)
C(2) C(3) C(4) C(5) -0.1(4)
C(2) C(3) C(4) C(11) 176.9(4)
C(3) C(4) C(5) N(1) 178.0(3)
C(3) C(4) C(5) C(6) 0.8(5)
C(3) C(4) C(11) C(12) -165(2)
C(5) C(4) C(11) C(12) 12(2)
C(11) C(4) C(5) N(1) 0.7(5)
C(11) C(4) C(5) C(6) -176.5(3)
N(1) C(5) C(6) C(1) -179.0(3)
N(1) C(5) C(6) C(7) 0.4(4)
C(4) C(5) C(6) C(1) -1.5(5)
C(4) C(5) C(6) C(7) 177.9(3)
C(1) C(6) C(7) O(1) 0.5(7)
C(1) C(6) C(7) C(8) -179.7(4)
C(5) C(6) C(7) O(1) -178.8(4)
C(5) C(6) C(7) C(8) 1.0(4)
O(1) C(7) C(8) N(1) 177.9(3)
O(1) C(7) C(8) C(9) -63.0(5)
O(1) C(7) C(8) C(10) 60.2(5)
C(6) C(7) C(8) N(1) -1.9(4)
C(6) C(7) C(8) C(9) 117.2(4)
C(6) C(7) C(8) C(10) -119.6(3)
C(4) C(11) C(12) C(13) 45(21)
C(11) C(12) C(13) C(14) 101(20)
C(11) C(12) C(13) C(18) -77(20)
C(12) C(13) C(14) C(15) -179.6(3)
C(12) C(13) C(18) C(17) -179.9(3)
C(12) C(13) C(18) C(19) 0.2(5)
C(14) C(13) C(18) C(17) 2.1(5)
C(14) C(13) C(18) C(19) -177.8(4)
C(18) C(13) C(14) C(15) -1.5(6)
C(13) C(14) C(15) C(16) 0.9(6)
C(14) C(15) C(16) C(17) -0.7(6)
C(14) C(15) C(16) C(23) 179.8(3)
C(15) C(16) C(17) N(2) 179.4(4)
C(15) C(16) C(17) C(18) 1.3(5)
C(15) C(16) C(23) C(24) 175(3)
C(17) C(16) C(23) C(24) -4(4)
C(23) C(16) C(17) N(2) -1.1(6)
C(23) C(16) C(17) C(18) -179.2(3)
N(2) C(17) C(18) C(13) 179.5(3)
N(2) C(17) C(18) C(19) -0.5(4)
C(16) C(17) C(18) C(13) -2.1(5)
C(16) C(17) C(18) C(19) 177.9(3)
C(13) C(18) C(19) O(2) 5.0(7)
C(13) C(18) C(19) C(20) -177.2(4)
C(17) C(18) C(19) O(2) -175.0(4)
C(17) C(18) C(19) C(20) 2.9(4)
O(2) C(19) C(20) N(2) 174.1(3)
O(2) C(19) C(20) C(21) -69.1(5)
O(2) C(19) C(20) C(22) 54.4(5)
C(18) C(19) C(20) N(2) -3.9(4)
C(18) C(19) C(20) C(21) 112.9(4)
C(18) C(19) C(20) C(22) -123.6(4)
C(16) C(23) C(24) C(25) -68(29)
C(23) C(24) C(25) C(26) -114(27)
C(23) C(24) C(25) C(30) 64(28)
C(24) C(25) C(26) C(27) 177.5(4)
C(24) C(25) C(30) C(29) -177.8(3)
C(24) C(25) C(30) C(31) -2.4(6)
C(26) C(25) C(30) C(29) 0.9(5)
C(26) C(25) C(30) C(31) 176.3(4)
C(30) C(25) C(26) C(27) -1.2(6)
C(25) C(26) C(27) C(28) 0.4(7)
C(26) C(27) C(28) O(4) -178.0(4)
C(26) C(27) C(28) C(29) 0.7(7)
O(4) C(28) C(29) N(3) -2.5(6)
O(4) C(28) C(29) C(30) 177.9(3)
C(27) C(28) C(29) N(3) 178.6(4)
C(27) C(28) C(29) C(30) -1.0(6)
N(3) C(29) C(30) C(25) -179.5(3)
N(3) C(29) C(30) C(31) 4.1(4)
C(28) C(29) C(30) C(25) 0.1(4)
C(28) C(29) C(30) C(31) -176.2(3)
C(25) C(30) C(31) O(3) 3.8(7)
C(25) C(30) C(31) C(32) -177.2(4)
C(29) C(30) C(31) O(3) 179.6(4)
C(29) C(30) C(31) C(32) -1.4(4)
O(3) C(31) C(32) N(3) 177.6(3)
O(3) C(31) C(32) C(33) -64.5(5)
O(3) C(31) C(32) C(34) 59.1(5)
C(30) C(31) C(32) N(3) -1.5(4)
C(30) C(31) C(32) C(33) 116.4(4)
C(30) C(31) C(32) C(34) -120.1(4)

loop_
_cod_related_entry_id
_cod_related_entry_database
_cod_related_entry_code
1 ChemSpider 30660160
